data_4069450
loop_
_publ_author_name
'Wallis, Christopher J.'
'Kraft, Ira L.'
'Murphy, Jeffrey N.'
'Patrick, Brian O.'
'Mehrkhodavandi, Parisa'

_publ_section_title
;
 Reversible Orthopalladation of Phosphinimine&#x2212;Imine
 Dichloropalladium(II) Complexes
;
_journal_issue 13
_journal_name_full Organometallics
_journal_page_first 3889
_journal_paper_doi 10.1021/om900194s
_journal_volume 28
_journal_year 2009
_chemical_formula_sum 'C41 H37 Cl4 N2 P Pd'
_chemical_formula_weight 836.90
_chemical_name_systematic
;
 ?
;
_space_group_IT_number 14
_symmetry_cell_setting monoclinic
_symmetry_space_group_name_Hall '-P 2yn'
_symmetry_space_group_name_H-M 'P 1 21/n 1'
_atom_sites_solution_hydrogens geom
_atom_sites_solution_primary direct
_atom_sites_solution_secondary difmap
_audit_creation_method SHELXL-97
_cell_angle_alpha 90.00
_cell_angle_beta 96.749(7)
_cell_angle_gamma 90.00
_cell_formula_units_Z 4
_cell_length_a 11.759(2)
_cell_length_b 15.851(3)
_cell_length_c 20.681(4)
_cell_measurement_reflns_used 9878
_cell_measurement_temperature 173(2)
_cell_measurement_theta_max 27.50
_cell_measurement_theta_min 2.36
_cell_volume 3828.1(12)
_computing_structure_refinement 'SHELXL-97 (Sheldrick, 1997)'
_diffrn_ambient_temperature 173(2)
_diffrn_measured_fraction_theta_full 0.995
_diffrn_measured_fraction_theta_max 0.995
_diffrn_measurement_device_type 'Bruker X8 APEX II'
_diffrn_measurement_method 'area detector'
_diffrn_radiation_monochromator graphite
_diffrn_radiation_source 'fine-focus sealed tube'
_diffrn_radiation_type MoK\a
_diffrn_radiation_wavelength 0.71073
_diffrn_reflns_av_R_equivalents 0.0253
_diffrn_reflns_av_sigmaI/netI 0.0248
_diffrn_reflns_limit_h_max 15
_diffrn_reflns_limit_h_min -15
_diffrn_reflns_limit_k_max 20
_diffrn_reflns_limit_k_min -20
_diffrn_reflns_limit_l_max 26
_diffrn_reflns_limit_l_min -26
_diffrn_reflns_number 34508
_diffrn_reflns_theta_full 27.57
_diffrn_reflns_theta_max 27.57
_diffrn_reflns_theta_min 1.62
_exptl_absorpt_coefficient_mu 0.838
_exptl_absorpt_correction_T_max 0.889
_exptl_absorpt_correction_T_min 0.775
_exptl_absorpt_correction_type multi-scan
_exptl_crystal_colour orange
_exptl_crystal_density_diffrn 1.452
_exptl_crystal_density_method 'not measured'
_exptl_crystal_description prism
_exptl_crystal_F_000 1704
_exptl_crystal_size_max 0.28
_exptl_crystal_size_mid 0.24
_exptl_crystal_size_min 0.14
_refine_diff_density_max 0.558
_refine_diff_density_min -0.424
_refine_diff_density_rms 0.057
_refine_ls_extinction_method none
_refine_ls_goodness_of_fit_ref 1.029
_refine_ls_hydrogen_treatment constr
_refine_ls_matrix_type full
_refine_ls_number_parameters 445
_refine_ls_number_reflns 8813
_refine_ls_number_restraints 0
_refine_ls_restrained_S_all 1.029
_refine_ls_R_factor_all 0.0348
_refine_ls_R_factor_gt 0.0261
_refine_ls_shift/su_max 0.111
_refine_ls_shift/su_mean 0.001
_refine_ls_structure_factor_coef Fsqd
_refine_ls_weighting_details 'calc w=1/[\s^2^(Fo^2^)+(0.0299P)^2^+2.1134P] where P=(Fo^2^+2Fc^2^)/3'
_refine_ls_weighting_scheme calc
_refine_ls_wR_factor_gt 0.0620
_refine_ls_wR_factor_ref 0.0664
_reflns_number_gt 7429
_reflns_number_total 8813
_reflns_threshold_expression >2sigma(I)
_cod_data_source_file om900194s_si_001.cif
_cod_data_source_block pm036
_cod_original_cell_volume 3828.0(12)
_cod_original_sg_symbol_H-M 'P 21/n'
_cod_database_code 4069450

loop_
_symmetry_equiv_pos_as_xyz
'x, y, z'
'-x+1/2, y+1/2, -z+1/2'
'-x, -y, -z'
'x-1/2, -y-1/2, z-1/2'

loop_
_atom_site_label
_atom_site_type_symbol
_atom_site_fract_x
_atom_site_fract_y
_atom_site_fract_z
_atom_site_U_iso_or_equiv
_atom_site_adp_type
_atom_site_occupancy
_atom_site_symmetry_multiplicity
_atom_site_calc_flag
_atom_site_refinement_flags
C1 C 0.44761(16) 0.11874(11) 0.13839(8) 0.0221(4) Uani 1 1 d .
C2 C 0.50044(18) 0.03997(12) 0.14963(9) 0.0284(4) Uani 1 1 d .
H2 H 0.5678 0.0277 0.1301 0.034 Uiso 1 1 calc R
C3 C 0.4572(2) -0.02034(13) 0.18836(10) 0.0363(5) Uani 1 1 d .
H3 H 0.4947 -0.0733 0.1948 0.044 Uiso 1 1 calc R
C4 C 0.3597(2) -0.00424(13) 0.21781(10) 0.0405(5) Uani 1 1 d .
H4 H 0.3287 -0.0462 0.2435 0.049 Uiso 1 1 calc R
C5 C 0.3081(2) 0.07381(13) 0.20932(10) 0.0336(5) Uani 1 1 d .
H5 H 0.2428 0.0856 0.2308 0.040 Uiso 1 1 calc R
C6 C 0.34932(17) 0.13643(11) 0.16983(8) 0.0242(4) Uani 1 1 d .
C7 C 0.29423(16) 0.22063(11) 0.16661(8) 0.0225(4) Uani 1 1 d .
C8 C 0.24847(18) 0.24849(11) 0.22833(9) 0.0254(4) Uani 1 1 d .
C9 C 0.32610(19) 0.28038(14) 0.27805(9) 0.0345(5) Uani 1 1 d .
H9 H 0.4040 0.2880 0.2713 0.041 Uiso 1 1 calc R
C10 C 0.2903(2) 0.30125(16) 0.33775(10) 0.0414(5) Uani 1 1 d .
H10 H 0.3437 0.3234 0.3715 0.050 Uiso 1 1 calc R
C11 C 0.1779(2) 0.28997(14) 0.34832(10) 0.0373(5) Uani 1 1 d .
H11 H 0.1539 0.3043 0.3892 0.045 Uiso 1 1 calc R
C12 C 0.1004(2) 0.25783(14) 0.29955(11) 0.0392(5) Uani 1 1 d .
H12 H 0.0230 0.2495 0.3069 0.047 Uiso 1 1 calc R
C13 C 0.13523(19) 0.23748(14) 0.23933(10) 0.0358(5) Uani 1 1 d .
H13 H 0.0811 0.2160 0.2056 0.043 Uiso 1 1 calc R
C14 C 0.23705(16) 0.35177(12) 0.11676(8) 0.0230(4) Uani 1 1 d .
C15 C 0.30592(17) 0.42283(12) 0.13264(8) 0.0252(4) Uani 1 1 d .
C16 C 0.25392(19) 0.50212(13) 0.12918(9) 0.0330(4) Uani 1 1 d .
H16 H 0.2995 0.5505 0.1408 0.040 Uiso 1 1 calc R
C17 C 0.1376(2) 0.51265(15) 0.10925(11) 0.0413(5) Uani 1 1 d .
C18 C 0.0727(2) 0.44133(16) 0.09410(11) 0.0415(5) Uani 1 1 d .
H18 H -0.0069 0.4478 0.0807 0.050 Uiso 1 1 calc R
C19 C 0.11893(17) 0.35995(14) 0.09754(9) 0.0317(4) Uani 1 1 d .
C20 C 0.43324(18) 0.41511(13) 0.15237(10) 0.0337(5) Uani 1 1 d .
H20A H 0.4685 0.4711 0.1526 0.050 Uiso 1 1 calc R
H20B H 0.4668 0.3788 0.1213 0.050 Uiso 1 1 calc R
H20C H 0.4471 0.3904 0.1960 0.050 Uiso 1 1 calc R
C21 C 0.0841(3) 0.59974(18) 0.10489(16) 0.0696(9) Uani 1 1 d .
H21A H 0.0116 0.5978 0.0763 0.104 Uiso 1 1 calc R
H21B H 0.1363 0.6394 0.0871 0.104 Uiso 1 1 calc R
H21C H 0.0699 0.6183 0.1484 0.104 Uiso 1 1 calc R
C22 C 0.04108(19) 0.28606(16) 0.08000(11) 0.0425(5) Uani 1 1 d .
H22A H -0.0152 0.2818 0.1112 0.064 Uiso 1 1 calc R
H22B H 0.0865 0.2341 0.0813 0.064 Uiso 1 1 calc R
H22C H 0.0013 0.2941 0.0361 0.064 Uiso 1 1 calc R
C23 C 0.69802(17) 0.17536(12) 0.17769(8) 0.0255(4) Uani 1 1 d .
C24 C 0.80262(18) 0.13406(13) 0.18829(9) 0.0324(4) Uani 1 1 d .
H24 H 0.8395 0.1151 0.1525 0.039 Uiso 1 1 calc R
C25 C 0.8533(2) 0.12049(15) 0.25213(11) 0.0438(6) Uani 1 1 d .
H25 H 0.9252 0.0926 0.2597 0.053 Uiso 1 1 calc R
C26 C 0.7991(2) 0.14758(15) 0.30402(10) 0.0452(6) Uani 1 1 d .
H26 H 0.8339 0.1383 0.3472 0.054 Uiso 1 1 calc R
C27 C 0.6949(2) 0.18795(15) 0.29363(10) 0.0425(6) Uani 1 1 d .
H27 H 0.6579 0.2059 0.3297 0.051 Uiso 1 1 calc R
C28 C 0.6439(2) 0.20249(14) 0.23080(9) 0.0336(5) Uani 1 1 d .
H28 H 0.5723 0.2308 0.2237 0.040 Uiso 1 1 calc R
C29 C 0.65422(16) 0.30573(12) 0.07859(9) 0.0244(4) Uani 1 1 d .
C30 C 0.6100(2) 0.34131(13) 0.01911(10) 0.0351(5) Uani 1 1 d .
H30 H 0.5654 0.3081 -0.0127 0.042 Uiso 1 1 calc R
C31 C 0.6318(2) 0.42571(14) 0.00679(12) 0.0459(6) Uani 1 1 d .
H31 H 0.6004 0.4501 -0.0333 0.055 Uiso 1 1 calc R
C32 C 0.6980(2) 0.47443(14) 0.05161(12) 0.0463(6) Uani 1 1 d .
H32 H 0.7121 0.5320 0.0424 0.056 Uiso 1 1 calc R
C33 C 0.7439(2) 0.43938(14) 0.11002(12) 0.0428(6) Uani 1 1 d .
H33 H 0.7903 0.4727 0.1409 0.051 Uiso 1 1 calc R
C34 C 0.72236(18) 0.35504(13) 0.12384(10) 0.0318(4) Uani 1 1 d .
H34 H 0.7541 0.3311 0.1641 0.038 Uiso 1 1 calc R
C35 C 0.69914(16) 0.13393(11) 0.04142(8) 0.0220(4) Uani 1 1 d .
C36 C 0.65582(18) 0.05688(12) 0.01644(9) 0.0279(4) Uani 1 1 d .
H36 H 0.5812 0.0392 0.0238 0.033 Uiso 1 1 calc R
C37 C 0.7223(2) 0.00630(13) -0.01918(9) 0.0350(5) Uani 1 1 d .
H37 H 0.6929 -0.0461 -0.0361 0.042 Uiso 1 1 calc R
C38 C 0.8307(2) 0.03167(14) -0.03008(9) 0.0355(5) Uani 1 1 d .
H38 H 0.8761 -0.0038 -0.0537 0.043 Uiso 1 1 calc R
C39 C 0.87392(19) 0.10888(14) -0.00661(9) 0.0340(5) Uani 1 1 d .
H39 H 0.9482 0.1265 -0.0146 0.041 Uiso 1 1 calc R
C40 C 0.80752(17) 0.15988(13) 0.02852(9) 0.0282(4) Uani 1 1 d .
H40 H 0.8362 0.2131 0.0440 0.034 Uiso 1 1 calc R
C41 C 0.6913(2) 0.40592(18) 0.36363(11) 0.0493(6) Uani 1 1 d .
H41A H 0.7336 0.4462 0.3941 0.059 Uiso 1 1 calc R
H41B H 0.7020 0.3487 0.3825 0.059 Uiso 1 1 calc R
N1 N 0.48973(13) 0.18097(9) 0.09839(7) 0.0215(3) Uani 1 1 d .
N2 N 0.29015(13) 0.26898(9) 0.11602(7) 0.0215(3) Uani 1 1 d .
P1 P 0.62616(4) 0.19655(3) 0.09704(2) 0.02008(10) Uani 1 1 d .
Cl1 Cl 0.21230(5) 0.28714(3) -0.03458(2) 0.03625(12) Uani 1 1 d .
Cl2 Cl 0.43776(4) 0.17723(3) -0.05426(2) 0.03139(11) Uani 1 1 d .
Cl3 Cl 0.74631(7) 0.40928(4) 0.28900(3) 0.06132(19) Uani 1 1 d .
Cl4 Cl 0.54427(7) 0.43165(7) 0.35432(4) 0.0803(3) Uani 1 1 d .
Pd1 Pd 0.360839(12) 0.231173(9) 0.034528(6) 0.02059(5) Uani 1 1 d .

loop_
_atom_site_aniso_label
_atom_site_aniso_U_11
_atom_site_aniso_U_22
_atom_site_aniso_U_33
_atom_site_aniso_U_23
_atom_site_aniso_U_13
_atom_site_aniso_U_12
C1 0.0270(10) 0.0221(8) 0.0176(7) -0.0015(6) 0.0045(7) -0.0057(7)
C2 0.0312(11) 0.0260(9) 0.0294(9) 0.0009(7) 0.0088(8) -0.0029(8)
C3 0.0484(14) 0.0222(10) 0.0404(11) 0.0051(8) 0.0145(10) -0.0015(9)
C4 0.0575(15) 0.0273(10) 0.0413(12) 0.0062(9) 0.0248(11) -0.0067(10)
C5 0.0421(13) 0.0284(10) 0.0343(10) -0.0012(8) 0.0215(9) -0.0071(9)
C6 0.0312(10) 0.0230(9) 0.0194(8) -0.0029(7) 0.0076(7) -0.0052(8)
C7 0.0229(9) 0.0245(9) 0.0212(8) -0.0045(7) 0.0064(7) -0.0073(7)
C8 0.0323(11) 0.0235(9) 0.0225(8) -0.0009(7) 0.0120(7) -0.0016(8)
C9 0.0318(11) 0.0468(13) 0.0265(9) -0.0086(8) 0.0106(8) -0.0056(10)
C10 0.0475(14) 0.0510(14) 0.0269(10) -0.0131(9) 0.0091(9) -0.0021(11)
C11 0.0504(14) 0.0376(11) 0.0279(10) -0.0039(8) 0.0209(9) 0.0021(10)
C12 0.0377(13) 0.0413(12) 0.0428(12) -0.0031(9) 0.0228(10) -0.0042(10)
C13 0.0332(12) 0.0441(12) 0.0321(10) -0.0068(9) 0.0121(9) -0.0066(10)
C14 0.0257(10) 0.0255(9) 0.0188(8) -0.0025(7) 0.0063(7) -0.0004(8)
C15 0.0290(10) 0.0281(10) 0.0196(8) -0.0019(7) 0.0075(7) -0.0020(8)
C16 0.0432(13) 0.0276(10) 0.0295(10) -0.0052(8) 0.0104(9) -0.0001(9)
C17 0.0466(14) 0.0388(12) 0.0387(11) -0.0048(9) 0.0062(10) 0.0145(11)
C18 0.0287(12) 0.0541(14) 0.0411(12) -0.0063(10) 0.0025(9) 0.0111(11)
C19 0.0253(10) 0.0413(12) 0.0287(9) -0.0053(8) 0.0046(8) -0.0005(9)
C20 0.0290(11) 0.0309(10) 0.0413(11) -0.0064(9) 0.0051(9) -0.0055(9)
C21 0.077(2) 0.0479(16) 0.082(2) -0.0064(15) -0.0016(17) 0.0307(16)
C22 0.0266(11) 0.0575(15) 0.0430(12) -0.0071(11) 0.0023(9) -0.0119(11)
C23 0.0312(10) 0.0252(9) 0.0197(8) 0.0001(7) 0.0010(7) -0.0067(8)
C24 0.0348(12) 0.0331(11) 0.0283(9) 0.0006(8) -0.0011(8) -0.0025(9)
C25 0.0461(14) 0.0409(13) 0.0398(12) 0.0055(10) -0.0138(10) -0.0002(11)
C26 0.0650(17) 0.0421(13) 0.0244(10) 0.0080(9) -0.0121(10) -0.0168(12)
C27 0.0598(16) 0.0473(13) 0.0206(9) -0.0035(9) 0.0057(9) -0.0171(12)
C28 0.0388(12) 0.0383(11) 0.0241(9) -0.0039(8) 0.0049(8) -0.0077(10)
C29 0.0269(10) 0.0224(9) 0.0259(9) 0.0000(7) 0.0123(7) -0.0041(8)
C30 0.0446(13) 0.0326(11) 0.0297(10) 0.0044(8) 0.0108(9) -0.0073(10)
C31 0.0630(17) 0.0347(12) 0.0424(12) 0.0147(10) 0.0167(11) -0.0029(11)
C32 0.0589(16) 0.0238(10) 0.0619(15) 0.0027(10) 0.0304(13) -0.0062(11)
C33 0.0472(14) 0.0289(11) 0.0548(14) -0.0107(10) 0.0170(11) -0.0136(10)
C34 0.0333(11) 0.0287(10) 0.0348(10) -0.0036(8) 0.0095(8) -0.0057(9)
C35 0.0245(10) 0.0231(9) 0.0185(8) -0.0002(6) 0.0030(7) -0.0002(7)
C36 0.0318(11) 0.0277(9) 0.0239(9) -0.0007(7) 0.0021(8) -0.0051(8)
C37 0.0510(14) 0.0275(10) 0.0259(9) -0.0054(8) 0.0018(9) 0.0008(10)
C38 0.0473(13) 0.0365(11) 0.0234(9) -0.0023(8) 0.0073(9) 0.0130(10)
C39 0.0291(11) 0.0456(12) 0.0286(9) -0.0028(9) 0.0087(8) 0.0017(10)
C40 0.0268(10) 0.0313(10) 0.0271(9) -0.0046(7) 0.0063(7) -0.0040(8)
C41 0.0554(16) 0.0587(16) 0.0323(11) -0.0028(11) -0.0013(10) -0.0095(13)
N1 0.0234(8) 0.0237(8) 0.0181(7) 0.0020(6) 0.0057(6) -0.0035(6)
N2 0.0221(8) 0.0234(7) 0.0196(7) -0.0031(6) 0.0051(6) -0.0046(6)
P1 0.0227(2) 0.0208(2) 0.01715(19) -0.00060(16) 0.00447(17) -0.00309(18)
Cl1 0.0428(3) 0.0433(3) 0.0214(2) 0.00008(19) -0.0011(2) 0.0137(2)
Cl2 0.0334(3) 0.0434(3) 0.01872(19) -0.00370(18) 0.00846(18) 0.0014(2)
Cl3 0.0892(6) 0.0491(4) 0.0498(3) -0.0057(3) 0.0258(3) -0.0044(4)
Cl4 0.0456(4) 0.1223(8) 0.0736(5) 0.0141(5) 0.0099(4) -0.0196(5)
Pd1 0.02446(8) 0.02287(7) 0.01500(6) -0.00025(5) 0.00460(5) -0.00140(6)

loop_
_atom_type_symbol
_atom_type_description
_atom_type_scat_dispersion_real
_atom_type_scat_dispersion_imag
_atom_type_scat_source
C C 0.0033 0.0016 'International Tables Vol C Tables 4.2.6.8 and 6.1.1.4'
H H 0.0000 0.0000 'International Tables Vol C Tables 4.2.6.8 and 6.1.1.4'
N N 0.0061 0.0033 'International Tables Vol C Tables 4.2.6.8 and 6.1.1.4'
P P 0.1023 0.0942 'International Tables Vol C Tables 4.2.6.8 and 6.1.1.4'
Cl Cl 0.1484 0.1585 'International Tables Vol C Tables 4.2.6.8 and 6.1.1.4'
Pd Pd -0.9988 1.0072 'International Tables Vol C Tables 4.2.6.8 and 6.1.1.4'

loop_
_geom_angle_atom_site_label_1
_geom_angle_atom_site_label_2
_geom_angle_atom_site_label_3
_geom_angle
C2 C1 N1 122.65(17)
C2 C1 C6 117.97(16)
N1 C1 C6 119.37(16)
C3 C2 C1 121.75(19)
C3 C2 H2 119.1
C1 C2 H2 119.1
C2 C3 C4 120.5(2)
C2 C3 H3 119.7
C4 C3 H3 119.7
C5 C4 C3 118.93(19)
C5 C4 H4 120.5
C3 C4 H4 120.5
C4 C5 C6 122.01(19)
C4 C5 H5 119.0
C6 C5 H5 119.0
C5 C6 C1 118.76(17)
C5 C6 C7 118.87(17)
C1 C6 C7 122.19(16)
N2 C7 C6 123.00(16)
N2 C7 C8 121.88(16)
C6 C7 C8 115.04(15)
C9 C8 C13 118.98(18)
C9 C8 C7 117.69(18)
C13 C8 C7 123.13(17)
C8 C9 C10 120.2(2)
C8 C9 H9 119.9
C10 C9 H9 119.9
C11 C10 C9 120.5(2)
C11 C10 H10 119.8
C9 C10 H10 119.8
C12 C11 C10 119.83(19)
C12 C11 H11 120.1
C10 C11 H11 120.1
C11 C12 C13 120.2(2)
C11 C12 H12 119.9
C13 C12 H12 119.9
C8 C13 C12 120.4(2)
C8 C13 H13 119.8
C12 C13 H13 119.8
C15 C14 C19 121.08(18)
C15 C14 N2 119.34(16)
C19 C14 N2 119.45(17)
C16 C15 C14 118.25(18)
C16 C15 C20 120.09(18)
C14 C15 C20 121.66(17)
C17 C16 C15 122.2(2)
C17 C16 H16 118.9
C15 C16 H16 118.9
C18 C17 C16 117.9(2)
C18 C17 C21 121.2(2)
C16 C17 C21 120.9(2)
C17 C18 C19 122.9(2)
C17 C18 H18 118.6
C19 C18 H18 118.6
C18 C19 C14 117.72(19)
C18 C19 C22 118.9(2)
C14 C19 C22 123.4(2)
C15 C20 H20A 109.5
C15 C20 H20B 109.5
H20A C20 H20B 109.5
C15 C20 H20C 109.5
H20A C20 H20C 109.5
H20B C20 H20C 109.5
C17 C21 H21A 109.5
C17 C21 H21B 109.5
H21A C21 H21B 109.5
C17 C21 H21C 109.5
H21A C21 H21C 109.5
H21B C21 H21C 109.5
C19 C22 H22A 109.5
C19 C22 H22B 109.5
H22A C22 H22B 109.5
C19 C22 H22C 109.5
H22A C22 H22C 109.5
H22B C22 H22C 109.5
C24 C23 C28 119.79(17)
C24 C23 P1 122.83(15)
C28 C23 P1 117.38(16)
C23 C24 C25 119.5(2)
C23 C24 H24 120.2
C25 C24 H24 120.2
C26 C25 C24 120.1(2)
C26 C25 H25 120.0
C24 C25 H25 120.0
C27 C26 C25 120.51(19)
C27 C26 H26 119.7
C25 C26 H26 119.7
C26 C27 C28 120.2(2)
C26 C27 H27 119.9
C28 C27 H27 119.9
C27 C28 C23 119.9(2)
C27 C28 H28 120.1
C23 C28 H28 120.1
C30 C29 C34 119.25(18)
C30 C29 P1 120.88(15)
C34 C29 P1 119.86(14)
C31 C30 C29 119.5(2)
C31 C30 H30 120.3
C29 C30 H30 120.3
C32 C31 C30 121.2(2)
C32 C31 H31 119.4
C30 C31 H31 119.4
C31 C32 C33 119.7(2)
C31 C32 H32 120.1
C33 C32 H32 120.1
C32 C33 C34 120.2(2)
C32 C33 H33 119.9
C34 C33 H33 119.9
C33 C34 C29 120.1(2)
C33 C34 H34 119.9
C29 C34 H34 119.9
C40 C35 C36 119.23(17)
C40 C35 P1 118.16(14)
C36 C35 P1 122.29(15)
C37 C36 C35 119.77(19)
C37 C36 H36 120.1
C35 C36 H36 120.1
C38 C37 C36 120.40(19)
C38 C37 H37 119.8
C36 C37 H37 119.8
C37 C38 C39 120.40(19)
C37 C38 H38 119.8
C39 C38 H38 119.8
C40 C39 C38 119.4(2)
C40 C39 H39 120.3
C38 C39 H39 120.3
C39 C40 C35 120.77(19)
C39 C40 H40 119.6
C35 C40 H40 119.6
Cl3 C41 Cl4 110.93(13)
Cl3 C41 H41A 109.5
Cl4 C41 H41A 109.5
Cl3 C41 H41B 109.5
Cl4 C41 H41B 109.5
H41A C41 H41B 108.0
C1 N1 P1 122.01(13)
C1 N1 Pd1 111.37(11)
P1 N1 Pd1 125.86(8)
C7 N2 C14 120.10(15)
C7 N2 Pd1 120.71(13)
C14 N2 Pd1 119.18(11)
N1 P1 C35 118.02(8)
N1 P1 C23 108.09(8)
C35 P1 C23 106.20(9)
N1 P1 C29 110.68(8)
C35 P1 C29 106.17(8)
C23 P1 C29 107.13(8)
N1 Pd1 N2 85.67(6)
N1 Pd1 Cl1 178.15(4)
N2 Pd1 Cl1 92.65(5)
N1 Pd1 Cl2 92.27(4)
N2 Pd1 Cl2 175.18(4)
Cl1 Pd1 Cl2 89.34(2)

loop_
_geom_bond_atom_site_label_1
_geom_bond_atom_site_label_2
_geom_bond_distance
C1 C2 1.402(3)
C1 N1 1.414(2)
C1 C6 1.419(3)
C2 C3 1.382(3)
C2 H2 0.9500
C3 C4 1.384(3)
C3 H3 0.9500
C4 C5 1.380(3)
C4 H4 0.9500
C5 C6 1.407(3)
C5 H5 0.9500
C6 C7 1.482(3)
C7 N2 1.293(2)
C7 C8 1.508(2)
C8 C9 1.388(3)
C8 C13 1.388(3)
C9 C10 1.391(3)
C9 H9 0.9500
C10 C11 1.376(3)
C10 H10 0.9500
C11 C12 1.375(3)
C11 H11 0.9500
C12 C13 1.394(3)
C12 H12 0.9500
C13 H13 0.9500
C14 C15 1.403(3)
C14 C19 1.405(3)
C14 N2 1.454(2)
C15 C16 1.396(3)
C15 C20 1.510(3)
C16 C17 1.391(3)
C16 H16 0.9500
C17 C18 1.379(3)
C17 C21 1.515(3)
C18 C19 1.399(3)
C18 H18 0.9500
C19 C22 1.504(3)
C20 H20A 0.9800
C20 H20B 0.9800
C20 H20C 0.9800
C21 H21A 0.9800
C21 H21B 0.9800
C21 H21C 0.9800
C22 H22A 0.9800
C22 H22B 0.9800
C22 H22C 0.9800
C23 C24 1.388(3)
C23 C28 1.400(3)
C23 P1 1.8103(18)
C24 C25 1.400(3)
C24 H24 0.9500
C25 C26 1.380(4)
C25 H25 0.9500
C26 C27 1.376(4)
C26 H26 0.9500
C27 C28 1.385(3)
C27 H27 0.9500
C28 H28 0.9500
C29 C30 1.397(3)
C29 C34 1.397(3)
C29 P1 1.8108(19)
C30 C31 1.391(3)
C30 H30 0.9500
C31 C32 1.376(4)
C31 H31 0.9500
C32 C33 1.381(3)
C32 H32 0.9500
C33 C34 1.396(3)
C33 H33 0.9500
C34 H34 0.9500
C35 C40 1.394(3)
C35 C36 1.399(3)
C35 P1 1.8102(18)
C36 C37 1.390(3)
C36 H36 0.9500
C37 C38 1.381(3)
C37 H37 0.9500
C38 C39 1.391(3)
C38 H38 0.9500
C39 C40 1.387(3)
C39 H39 0.9500
C40 H40 0.9500
C41 Cl3 1.743(2)
C41 Cl4 1.764(3)
C41 H41A 0.9900
C41 H41B 0.9900
N1 P1 1.6267(16)
N1 Pd1 2.0504(15)
N2 Pd1 2.0543(15)
Cl1 Pd1 2.3009(6)
Cl2 Pd1 2.3047(5)

loop_
_geom_torsion_atom_site_label_1
_geom_torsion_atom_site_label_2
_geom_torsion_atom_site_label_3
_geom_torsion_atom_site_label_4
_geom_torsion
N1 C1 C2 C3 -179.31(18)
C6 C1 C2 C3 2.0(3)
C1 C2 C3 C4 -0.4(3)
C2 C3 C4 C5 -1.8(3)
C3 C4 C5 C6 2.3(3)
C4 C5 C6 C1 -0.6(3)
C4 C5 C6 C7 -175.92(19)
C2 C1 C6 C5 -1.5(3)
N1 C1 C6 C5 179.78(16)
C2 C1 C6 C7 173.66(16)
N1 C1 C6 C7 -5.1(3)
C5 C6 C7 N2 -150.94(19)
C1 C6 C7 N2 33.9(3)
C5 C6 C7 C8 32.3(2)
C1 C6 C7 C8 -142.81(17)
N2 C7 C8 C9 -97.4(2)
C6 C7 C8 C9 79.4(2)
N2 C7 C8 C13 87.9(2)
C6 C7 C8 C13 -95.4(2)
C13 C8 C9 C10 -0.3(3)
C7 C8 C9 C10 -175.3(2)
C8 C9 C10 C11 0.5(4)
C9 C10 C11 C12 0.0(4)
C10 C11 C12 C13 -0.6(4)
C9 C8 C13 C12 -0.3(3)
C7 C8 C13 C12 174.4(2)
C11 C12 C13 C8 0.8(4)
C19 C14 C15 C16 0.3(3)
N2 C14 C15 C16 176.18(16)
C19 C14 C15 C20 -179.05(17)
N2 C14 C15 C20 -3.2(2)
C14 C15 C16 C17 -1.5(3)
C20 C15 C16 C17 177.92(19)
C15 C16 C17 C18 1.5(3)
C15 C16 C17 C21 -178.9(2)
C16 C17 C18 C19 -0.4(3)
C21 C17 C18 C19 180.0(2)
C17 C18 C19 C14 -0.6(3)
C17 C18 C19 C22 -180.0(2)
C15 C14 C19 C18 0.7(3)
N2 C14 C19 C18 -175.17(17)
C15 C14 C19 C22 -179.99(18)
N2 C14 C19 C22 4.2(3)
C28 C23 C24 C25 -0.4(3)
P1 C23 C24 C25 179.54(16)
C23 C24 C25 C26 0.4(3)
C24 C25 C26 C27 0.1(4)
C25 C26 C27 C28 -0.6(4)
C26 C27 C28 C23 0.6(3)
C24 C23 C28 C27 0.0(3)
P1 C23 C28 C27 179.96(17)
C34 C29 C30 C31 -1.8(3)
P1 C29 C30 C31 179.12(18)
C29 C30 C31 C32 1.3(4)
C30 C31 C32 C33 0.0(4)
C31 C32 C33 C34 -0.6(4)
C32 C33 C34 C29 0.0(3)
C30 C29 C34 C33 1.2(3)
P1 C29 C34 C33 -179.73(16)
C40 C35 C36 C37 1.8(3)
P1 C35 C36 C37 -171.65(14)
C35 C36 C37 C38 0.0(3)
C36 C37 C38 C39 -1.2(3)
C37 C38 C39 C40 0.7(3)
C38 C39 C40 C35 1.1(3)
C36 C35 C40 C39 -2.4(3)
P1 C35 C40 C39 171.37(15)
C2 C1 N1 P1 -37.5(2)
C6 C1 N1 P1 141.20(14)
C2 C1 N1 Pd1 133.08(15)
C6 C1 N1 Pd1 -48.24(18)
C6 C7 N2 C14 -178.54(16)
C8 C7 N2 C14 -2.0(3)
C6 C7 N2 Pd1 0.3(2)
C8 C7 N2 Pd1 176.82(13)
C15 C14 N2 C7 95.7(2)
C19 C14 N2 C7 -88.4(2)
C15 C14 N2 Pd1 -83.14(17)
C19 C14 N2 Pd1 92.79(18)
C1 N1 P1 C35 87.33(15)
Pd1 N1 P1 C35 -81.80(12)
C1 N1 P1 C23 -33.08(16)
Pd1 N1 P1 C23 157.78(10)
C1 N1 P1 C29 -150.12(13)
Pd1 N1 P1 C29 40.75(12)
C40 C35 P1 N1 164.99(13)
C36 C35 P1 N1 -21.48(18)
C40 C35 P1 C23 -73.61(16)
C36 C35 P1 C23 99.91(16)
C40 C35 P1 C29 40.18(17)
C36 C35 P1 C29 -146.30(15)
C24 C23 P1 N1 140.33(16)
C28 C23 P1 N1 -39.68(17)
C24 C23 P1 C35 12.77(19)
C28 C23 P1 C35 -167.24(15)
C24 C23 P1 C29 -100.36(17)
C28 C23 P1 C29 79.63(17)
C30 C29 P1 N1 -62.51(18)
C34 C29 P1 N1 118.46(16)
C30 C29 P1 C35 66.71(18)
C34 C29 P1 C35 -112.32(16)
C30 C29 P1 C23 179.86(17)
C34 C29 P1 C23 0.84(19)
C1 N1 Pd1 N2 60.84(12)
P1 N1 Pd1 N2 -129.04(11)
C1 N1 Pd1 Cl1 35.9(14)
P1 N1 Pd1 Cl1 -154.0(13)
C1 N1 Pd1 Cl2 -114.80(11)
P1 N1 Pd1 Cl2 55.32(10)
C7 N2 Pd1 N1 -38.93(14)
C14 N2 Pd1 N1 139.91(13)
C7 N2 Pd1 Cl1 140.29(14)
C14 N2 Pd1 Cl1 -40.87(12)
C7 N2 Pd1 Cl2 25.9(6)
C14 N2 Pd1 Cl2 -155.2(5)
